data_7713352
loop_
_publ_author_name
'Delgado-Collado, Juan Manuel'
'Gallardo-Villagr\'an, Manuel'
'Alvarez Gonz\'alez, Eleuterio'
'Campora, Juan'
'Rodr\'iguez Delgado, Antonio'

_publ_section_title
;
 Ligand and Metal-Centred Reactivity in
 2,6-bis(imino)-1,4-dihydropyridinate Zn(II) alkyls: the dual behaviour of
 an intriguing type of complex.
;
_journal_name_full 'Dalton Transactions'
_journal_paper_doi 10.1039/D3DT01492D
_journal_year 2023
_chemical_formula_moiety 'C46 H50 F5 N3 O Zn'
_chemical_formula_sum 'C46 H50 F5 N3 O Zn'
_chemical_formula_weight 821.26
_space_group_crystal_system monoclinic
_space_group_IT_number 14
_space_group_name_Hall '-P 2yn'
_space_group_name_H-M_alt 'P 1 21/n 1'
_atom_sites_solution_hydrogens geom
_audit_creation_method SHELXL-2018/3
_audit_update_record
;
2023-06-28 deposited with the CCDC.	2023-07-03 downloaded from the CCDC.
;
_cell_angle_alpha 90
_cell_angle_beta 103.129(5)
_cell_angle_gamma 90
_cell_formula_units_Z 4
_cell_length_a 12.1701(14)
_cell_length_b 16.7089(18)
_cell_length_c 21.257(2)
_cell_measurement_reflns_used 9871
_cell_measurement_temperature 193(2)
_cell_measurement_theta_max 30.64
_cell_measurement_theta_min 2.17
_cell_volume 4209.6(8)
_computing_cell_refinement 'Bruker SAINT'
_computing_data_collection 'Bruker APEX3'
_computing_data_reduction 'Bruker SAINT'
_computing_molecular_graphics 'Bruker SHELXTL'
_computing_publication_material 'Bruker SHELXTL'
_computing_structure_refinement 'SHELXL-2018/3 (Sheldrick, 2018)'
_computing_structure_solution 'SHELXS-97 (Sheldrick 2008)'
_diffrn_ambient_temperature 193(2)
_diffrn_detector_area_resol_mean 7.37
_diffrn_measured_fraction_theta_full 0.999
_diffrn_measured_fraction_theta_max 0.999
_diffrn_measurement_device_type
; 
 Bruker-AXS, D8 QUEST ECO, PHOTON II area detector 
;
_diffrn_measurement_method 'phi and omega scans with narrow frames'
_diffrn_radiation_monochromator graphite
_diffrn_radiation_type MoK\a
_diffrn_radiation_wavelength 0.71073
_diffrn_reflns_av_R_equivalents 0.0934
_diffrn_reflns_av_unetI/netI 0.0627
_diffrn_reflns_Laue_measured_fraction_full 0.999
_diffrn_reflns_Laue_measured_fraction_max 0.999
_diffrn_reflns_limit_h_max 14
_diffrn_reflns_limit_h_min -14
_diffrn_reflns_limit_k_max 19
_diffrn_reflns_limit_k_min -19
_diffrn_reflns_limit_l_max 25
_diffrn_reflns_limit_l_min -25
_diffrn_reflns_number 7410
_diffrn_reflns_point_group_measured_fraction_full 0.999
_diffrn_reflns_point_group_measured_fraction_max 0.999
_diffrn_reflns_theta_full 24.998
_diffrn_reflns_theta_max 24.998
_diffrn_reflns_theta_min 1.968
_diffrn_source 'I\mS microfocus'
_exptl_absorpt_coefficient_mu 0.643
_exptl_absorpt_correction_T_max 0.7461
_exptl_absorpt_correction_T_min 0.5315
_exptl_absorpt_correction_type multi-scan
_exptl_absorpt_process_details
;
program SADABS, Bruker (2001)
;
_exptl_crystal_colour violet
_exptl_crystal_density_diffrn 1.296
_exptl_crystal_description plate
_exptl_crystal_F_000 1720
_exptl_crystal_size_max 0.200
_exptl_crystal_size_mid 0.100
_exptl_crystal_size_min 0.050
_refine_diff_density_max 1.447
_refine_diff_density_min -1.427
_refine_diff_density_rms 0.101
_refine_ls_extinction_method none
_refine_ls_goodness_of_fit_ref 0.894
_refine_ls_hydrogen_treatment constr
_refine_ls_matrix_type full
_refine_ls_number_parameters 515
_refine_ls_number_reflns 7410
_refine_ls_number_restraints 0
_refine_ls_restrained_S_all 0.894
_refine_ls_R_factor_all 0.1383
_refine_ls_R_factor_gt 0.0989
_refine_ls_shift/su_max 0.000
_refine_ls_shift/su_mean 0.000
_refine_ls_structure_factor_coef Fsqd
_refine_ls_weighting_details 'w=1/[\s^2^(Fo^2^)+(0.1289P)^2^+31.5333P] where P=(Fo^2^+2Fc^2^)/3'
_refine_ls_weighting_scheme calc
_refine_ls_wR_factor_gt 0.2411
_refine_ls_wR_factor_ref 0.2701
_reflns_Friedel_coverage 0.000
_reflns_number_gt 5002
_reflns_number_total 7410
_reflns_threshold_expression 'I > 2\s(I)'
_cod_data_source_file d3dt01492d2.cif
_cod_data_source_block 2-F5
_cod_original_cell_volume 4209.5(8)
_cod_original_sg_symbol_H-M 'P 21/n'
_cod_database_code 7713352
_shelx_shelxl_version_number 2018/3
_shelx_space_group_comment
; 
The symmetry employed for this shelxl refinement is uniquely defined 
by the following loop, which should always be used as a source of 
symmetry information in preference to the above space-group names. 
They are only intended as comments. 
;
_shelx_estimated_absorpt_t_min 0.882
_shelx_estimated_absorpt_t_max 0.969

loop_
_space_group_symop_operation_xyz
'x, y, z'
'-x+1/2, y+1/2, -z+1/2'
'-x, -y, -z'
'x-1/2, -y-1/2, z-1/2'

loop_
_atom_site_label
_atom_site_type_symbol
_atom_site_fract_x
_atom_site_fract_y
_atom_site_fract_z
_atom_site_U_iso_or_equiv
_atom_site_adp_type
_atom_site_occupancy
_atom_site_site_symmetry_order
_atom_site_calc_flag
_atom_site_refinement_flags_posn
_atom_site_refinement_flags_adp
_atom_site_refinement_flags_occupancy
_atom_site_disorder_assembly
_atom_site_disorder_group
Zn1 Zn 0.28357(7) 0.28196(6) 0.68092(4) 0.0496(3) Uani 1 1 d . . . . .
F1 F 0.1908(4) 0.1636(3) 0.6303(2) 0.0643(12) Uani 1 1 d . . . . .
F2 F 0.0387(5) 0.0564(3) 0.5662(3) 0.0840(15) Uani 1 1 d . . . . .
F3 F -0.1790(5) 0.1016(4) 0.5163(3) 0.0944(18) Uani 1 1 d . . . . .
F4 F -0.2412(4) 0.2568(4) 0.5298(3) 0.0910(17) Uani 1 1 d . . . . .
F5 F -0.0917(4) 0.3631(3) 0.5935(3) 0.0829(15) Uani 1 1 d . . . . .
O1 O 0.1265(4) 0.3188(3) 0.6448(2) 0.0532(13) Uani 1 1 d . . . . .
N1 N 0.4176(4) 0.3302(3) 0.7299(2) 0.0366(12) Uani 1 1 d . . . . .
N2 N 0.3752(4) 0.3030(3) 0.6057(2) 0.0313(11) Uani 1 1 d . . . . .
N3 N 0.2864(4) 0.2376(3) 0.7776(2) 0.0321(11) Uani 1 1 d . . . . .
C1 C 0.4977(5) 0.3560(3) 0.6985(3) 0.0313(13) Uani 1 1 d . . . . .
C2 C 0.5964(6) 0.3903(4) 0.7313(3) 0.0437(16) Uani 1 1 d . . . . .
H2 H 0.651637 0.405441 0.708322 0.052 Uiso 1 1 calc R U . . .
C3 C 0.6185(8) 0.4041(6) 0.8021(4) 0.070(3) Uani 1 1 d . . . . .
H3 H 0.696216 0.382929 0.819933 0.084 Uiso 1 1 calc R U . . .
C4 C 0.5412(6) 0.3528(5) 0.8315(4) 0.054(2) Uani 1 1 d . . . . .
H4 H 0.560010 0.342043 0.876582 0.065 Uiso 1 1 calc R U . . .
C5 C 0.4460(5) 0.3222(4) 0.7946(3) 0.0337(14) Uani 1 1 d . . . . .
C6 C 0.4699(5) 0.3397(3) 0.6290(3) 0.0306(13) Uani 1 1 d . . . . .
C7 C 0.5508(6) 0.3647(4) 0.5886(3) 0.0475(17) Uani 1 1 d . . . . .
H7A H 0.520852 0.348554 0.543634 0.071 Uiso 1 1 calc R U . . .
H7B H 0.623995 0.338785 0.605025 0.071 Uiso 1 1 calc R U . . .
H7C H 0.560319 0.422906 0.590815 0.071 Uiso 1 1 calc R U . . .
C8 C 0.6209(9) 0.4862(5) 0.8239(5) 0.076(3) Uani 1 1 d . . . . .
H8A H 0.632429 0.485906 0.871510 0.092 Uiso 1 1 calc R U . . .
H8B H 0.545890 0.510109 0.806058 0.092 Uiso 1 1 calc R U . . .
C9 C 0.7122(8) 0.5421(5) 0.8058(4) 0.058(2) Uani 1 1 d . . . . .
C10 C 0.6867(7) 0.6228(5) 0.8010(4) 0.063(2) Uani 1 1 d . . . . .
H10 H 0.616819 0.640685 0.808659 0.076 Uiso 1 1 calc R U . . .
C11 C 0.7598(8) 0.6776(5) 0.7854(4) 0.065(2) Uani 1 1 d . . . . .
H11 H 0.740556 0.732792 0.782834 0.078 Uiso 1 1 calc R U . . .
C12 C 0.8605(8) 0.6533(6) 0.7736(5) 0.074(3) Uani 1 1 d . . . . .
H12 H 0.910986 0.690306 0.761203 0.089 Uiso 1 1 calc R U . . .
C13 C 0.8859(9) 0.5733(7) 0.7802(6) 0.094(4) Uani 1 1 d . . . . .
H13 H 0.956732 0.554966 0.774336 0.112 Uiso 1 1 calc R U . . .
C14 C 0.8111(9) 0.5194(5) 0.7952(5) 0.084(3) Uani 1 1 d . . . . .
H14 H 0.830411 0.464218 0.798097 0.101 Uiso 1 1 calc R U . . .
C15 C 0.3670(6) 0.2688(4) 0.8195(3) 0.0389(15) Uani 1 1 d . . . . .
C16 C 0.3877(7) 0.2557(5) 0.8915(3) 0.060(2) Uani 1 1 d . . . . .
H16A H 0.330536 0.219123 0.900872 0.090 Uiso 1 1 calc R U . . .
H16B H 0.383142 0.307065 0.913107 0.090 Uiso 1 1 calc R U . . .
H16C H 0.462853 0.232516 0.907386 0.090 Uiso 1 1 calc R U . . .
C17 C 0.3383(5) 0.2889(4) 0.5379(3) 0.0355(14) Uani 1 1 d . . . . .
C18 C 0.2827(5) 0.3494(4) 0.4978(3) 0.0438(16) Uani 1 1 d . . . . .
C19 C 0.2497(6) 0.3342(5) 0.4317(3) 0.0534(19) Uani 1 1 d . . . . .
H19 H 0.213021 0.374988 0.403441 0.064 Uiso 1 1 calc R U . . .
C20 C 0.2694(7) 0.2611(6) 0.4069(4) 0.062(2) Uani 1 1 d . . . . .
H20 H 0.248319 0.252125 0.361633 0.074 Uiso 1 1 calc R U . . .
C21 C 0.3188(7) 0.2019(5) 0.4468(4) 0.056(2) Uani 1 1 d . . . . .
H21 H 0.329869 0.151242 0.428894 0.067 Uiso 1 1 calc R U . . .
C22 C 0.3538(6) 0.2128(4) 0.5127(3) 0.0441(16) Uani 1 1 d . . . . .
C23 C 0.2565(7) 0.4314(4) 0.5237(4) 0.0538(19) Uani 1 1 d . . . . .
H23 H 0.283796 0.430906 0.571791 0.065 Uiso 1 1 calc R U . . .
C24 C 0.3167(8) 0.4993(6) 0.4970(5) 0.083(3) Uani 1 1 d . . . . .
H24A H 0.290401 0.501389 0.449901 0.125 Uiso 1 1 calc R U . . .
H24B H 0.398313 0.489720 0.508249 0.125 Uiso 1 1 calc R U . . .
H24C H 0.300141 0.550242 0.515696 0.125 Uiso 1 1 calc R U . . .
C25 C 0.1299(7) 0.4468(6) 0.5080(5) 0.072(3) Uani 1 1 d . . . . .
H25A H 0.113879 0.494485 0.531243 0.109 Uiso 1 1 calc R U . . .
H25B H 0.091096 0.400502 0.521278 0.109 Uiso 1 1 calc R U . . .
H25C H 0.103102 0.455246 0.461427 0.109 Uiso 1 1 calc R U . . .
C26 C 0.4133(7) 0.1452(4) 0.5561(4) 0.0527(19) Uani 1 1 d . . . . .
H26 H 0.415721 0.160687 0.601879 0.063 Uiso 1 1 calc R U . . .
C27 C 0.5346(8) 0.1355(6) 0.5497(5) 0.081(3) Uani 1 1 d . . . . .
H27A H 0.535113 0.115524 0.506466 0.121 Uiso 1 1 calc R U . . .
H27B H 0.573790 0.097312 0.582192 0.121 Uiso 1 1 calc R U . . .
H27C H 0.573041 0.187369 0.556470 0.121 Uiso 1 1 calc R U . . .
C28 C 0.3501(10) 0.0662(5) 0.5434(5) 0.083(3) Uani 1 1 d . . . . .
H28A H 0.356743 0.045014 0.501428 0.125 Uiso 1 1 calc R U . . .
H28B H 0.270369 0.074878 0.543088 0.125 Uiso 1 1 calc R U . . .
H28C H 0.382544 0.027869 0.577443 0.125 Uiso 1 1 calc R U . . .
C29 C 0.2050(6) 0.1854(4) 0.7974(3) 0.0363(14) Uani 1 1 d . . . . .
C30 C 0.2191(6) 0.1023(4) 0.7933(3) 0.0424(16) Uani 1 1 d . . . . .
C31 C 0.1404(7) 0.0532(4) 0.8126(4) 0.0523(19) Uani 1 1 d . . . . .
H31 H 0.149229 -0.003240 0.811324 0.063 Uiso 1 1 calc R U . . .
C32 C 0.0499(7) 0.0842(4) 0.8337(4) 0.0527(19) Uani 1 1 d . . . . .
H32 H -0.002730 0.049500 0.846615 0.063 Uiso 1 1 calc R U . . .
C33 C 0.0367(6) 0.1662(4) 0.8358(4) 0.0496(18) Uani 1 1 d . . . . .
H33 H -0.025432 0.187491 0.850433 0.060 Uiso 1 1 calc R U . . .
C34 C 0.1135(6) 0.2188(4) 0.8168(3) 0.0404(15) Uani 1 1 d . . . . .
C35 C 0.3183(6) 0.0654(4) 0.7709(4) 0.0487(18) Uani 1 1 d . . . . .
H35 H 0.354110 0.108449 0.749707 0.058 Uiso 1 1 calc R U . . .
C36 C 0.2791(9) -0.0004(5) 0.7211(4) 0.071(2) Uani 1 1 d . . . . .
H36A H 0.255041 -0.047102 0.742426 0.107 Uiso 1 1 calc R U . . .
H36B H 0.341402 -0.015539 0.701370 0.107 Uiso 1 1 calc R U . . .
H36C H 0.215699 0.019273 0.687664 0.107 Uiso 1 1 calc R U . . .
C37 C 0.4065(9) 0.0335(6) 0.8271(5) 0.084(3) Uani 1 1 d . . . . .
H37A H 0.437539 0.077689 0.856020 0.126 Uiso 1 1 calc R U . . .
H37B H 0.467237 0.007957 0.811001 0.126 Uiso 1 1 calc R U . . .
H37C H 0.371980 -0.005933 0.850842 0.126 Uiso 1 1 calc R U . . .
C38 C 0.0918(6) 0.3083(4) 0.8164(4) 0.0513(19) Uani 1 1 d . . . . .
H38 H 0.153795 0.335710 0.800846 0.062 Uiso 1 1 calc R U . . .
C39 C 0.0929(9) 0.3390(6) 0.8832(5) 0.086(3) Uani 1 1 d . . . . .
H39A H 0.165768 0.326695 0.912165 0.129 Uiso 1 1 calc R U . . .
H39B H 0.032333 0.313190 0.899299 0.129 Uiso 1 1 calc R U . . .
H39C H 0.081176 0.397065 0.881577 0.129 Uiso 1 1 calc R U . . .
C40 C -0.0193(8) 0.3277(5) 0.7693(5) 0.072(3) Uani 1 1 d . . . . .
H40A H -0.082069 0.306499 0.786069 0.108 Uiso 1 1 calc R U . . .
H40B H -0.020083 0.303127 0.727299 0.108 Uiso 1 1 calc R U . . .
H40C H -0.027174 0.385817 0.764159 0.108 Uiso 1 1 calc R U . . .
C41 C 0.0546(6) 0.2658(5) 0.6134(3) 0.0488(18) Uani 1 1 d . . . . .
C42 C 0.0840(6) 0.1872(5) 0.6047(3) 0.0465(17) Uani 1 1 d . . . . .
C43 C 0.0073(7) 0.1321(5) 0.5728(4) 0.061(2) Uani 1 1 d . . . . .
C44 C -0.1028(7) 0.1549(6) 0.5477(4) 0.062(2) Uani 1 1 d . . . . .
C45 C -0.1344(6) 0.2334(6) 0.5546(4) 0.060(2) Uani 1 1 d . . . . .
C46 C -0.0574(7) 0.2875(5) 0.5867(4) 0.057(2) Uani 1 1 d . . . . .

loop_
_atom_site_aniso_label
_atom_site_aniso_U_11
_atom_site_aniso_U_22
_atom_site_aniso_U_33
_atom_site_aniso_U_23
_atom_site_aniso_U_13
_atom_site_aniso_U_12
Zn1 0.0372(5) 0.0769(7) 0.0351(4) 0.0025(4) 0.0089(3) -0.0209(4)
F1 0.049(3) 0.073(3) 0.069(3) 0.004(2) 0.009(2) 0.005(2)
F2 0.081(4) 0.074(4) 0.095(4) -0.012(3) 0.017(3) -0.014(3)
F3 0.074(4) 0.112(4) 0.087(4) -0.011(3) -0.003(3) -0.038(3)
F4 0.041(3) 0.131(5) 0.091(4) 0.007(3) -0.006(3) -0.006(3)
F5 0.052(3) 0.087(4) 0.104(4) 0.005(3) 0.006(3) 0.013(3)
O1 0.040(3) 0.058(3) 0.059(3) 0.000(3) 0.006(2) -0.010(2)
N1 0.029(3) 0.045(3) 0.037(3) 0.001(2) 0.010(2) -0.011(2)
N2 0.029(3) 0.031(3) 0.035(3) 0.002(2) 0.010(2) 0.003(2)
N3 0.036(3) 0.026(3) 0.036(3) -0.001(2) 0.011(2) -0.001(2)
C1 0.027(3) 0.028(3) 0.039(3) 0.000(3) 0.009(3) -0.004(2)
C2 0.048(4) 0.043(4) 0.047(4) -0.002(3) 0.026(3) -0.012(3)
C3 0.064(5) 0.093(7) 0.054(5) -0.017(4) 0.015(4) -0.051(5)
C4 0.056(5) 0.067(5) 0.042(4) -0.006(4) 0.016(3) -0.026(4)
C5 0.042(4) 0.033(3) 0.028(3) -0.004(3) 0.010(3) -0.004(3)
C6 0.026(3) 0.024(3) 0.047(4) 0.004(3) 0.018(3) 0.006(2)
C7 0.049(4) 0.052(4) 0.047(4) 0.003(3) 0.021(3) -0.008(3)
C8 0.094(7) 0.072(6) 0.074(6) -0.018(5) 0.042(5) -0.027(5)
C9 0.077(6) 0.052(5) 0.047(5) -0.011(3) 0.018(4) -0.019(4)
C10 0.058(5) 0.056(5) 0.079(6) -0.014(4) 0.021(4) -0.012(4)
C11 0.077(6) 0.036(4) 0.071(6) 0.004(4) -0.007(5) -0.004(4)
C12 0.068(6) 0.080(7) 0.078(6) 0.000(5) 0.027(5) -0.031(5)
C13 0.067(6) 0.094(8) 0.134(10) -0.043(7) 0.052(6) -0.014(6)
C14 0.084(7) 0.043(5) 0.127(9) -0.023(5) 0.030(6) -0.008(5)
C15 0.048(4) 0.034(3) 0.038(3) -0.008(3) 0.017(3) -0.007(3)
C16 0.068(5) 0.074(5) 0.038(4) -0.002(4) 0.012(4) -0.033(4)
C17 0.032(3) 0.040(4) 0.036(3) 0.005(3) 0.009(3) -0.007(3)
C18 0.032(3) 0.053(4) 0.048(4) 0.005(3) 0.013(3) -0.002(3)
C19 0.045(4) 0.076(6) 0.036(4) 0.010(4) 0.003(3) 0.003(4)
C20 0.062(5) 0.084(6) 0.036(4) -0.008(4) 0.008(4) -0.008(5)
C21 0.055(5) 0.065(5) 0.047(4) -0.016(4) 0.011(4) -0.005(4)
C22 0.048(4) 0.048(4) 0.041(4) 0.000(3) 0.020(3) -0.004(3)
C23 0.058(5) 0.053(5) 0.049(4) 0.014(3) 0.008(4) 0.010(4)
C24 0.073(6) 0.066(6) 0.110(8) 0.021(5) 0.019(6) 0.001(5)
C25 0.057(5) 0.079(6) 0.085(6) 0.015(5) 0.027(5) 0.024(5)
C26 0.076(5) 0.041(4) 0.045(4) -0.004(3) 0.021(4) -0.003(4)
C27 0.073(6) 0.104(8) 0.068(6) 0.016(5) 0.021(5) 0.028(6)
C28 0.117(9) 0.047(5) 0.096(7) -0.001(5) 0.046(6) -0.001(5)
C29 0.046(4) 0.029(3) 0.034(3) -0.002(3) 0.008(3) -0.005(3)
C30 0.044(4) 0.037(4) 0.046(4) 0.003(3) 0.009(3) -0.005(3)
C31 0.063(5) 0.035(4) 0.064(5) 0.006(3) 0.025(4) -0.003(3)
C32 0.055(5) 0.042(4) 0.066(5) 0.008(3) 0.023(4) -0.017(4)
C33 0.040(4) 0.053(5) 0.062(5) 0.004(4) 0.027(3) -0.009(3)
C34 0.047(4) 0.033(3) 0.044(4) -0.001(3) 0.018(3) 0.000(3)
C35 0.044(4) 0.040(4) 0.066(5) 0.010(3) 0.022(4) 0.005(3)
C36 0.096(7) 0.050(5) 0.078(6) -0.011(4) 0.041(5) 0.003(5)
C37 0.079(7) 0.091(7) 0.086(7) 0.018(6) 0.028(5) 0.029(6)
C38 0.049(4) 0.041(4) 0.074(5) -0.007(4) 0.034(4) -0.006(3)
C39 0.098(8) 0.063(6) 0.101(8) -0.037(5) 0.028(6) -0.010(5)
C40 0.089(7) 0.044(5) 0.092(7) -0.001(4) 0.039(5) 0.010(4)
C41 0.042(4) 0.064(5) 0.040(4) -0.001(3) 0.009(3) -0.015(4)
C42 0.036(4) 0.062(5) 0.041(4) 0.008(3) 0.008(3) -0.002(3)
C43 0.064(5) 0.070(6) 0.052(5) -0.001(4) 0.019(4) -0.017(4)
C44 0.044(4) 0.093(7) 0.048(4) 0.002(4) 0.009(4) -0.023(5)
C45 0.034(4) 0.096(7) 0.047(4) 0.006(4) 0.004(3) -0.010(4)
C46 0.050(5) 0.064(5) 0.057(5) 0.004(4) 0.012(4) -0.002(4)

loop_
_atom_type_symbol
_atom_type_description
_atom_type_scat_dispersion_real
_atom_type_scat_dispersion_imag
_atom_type_scat_source
C C 0.0033 0.0016 'International Tables Vol C Tables 4.2.6.8 and 6.1.1.4'
H H 0.0000 0.0000 'International Tables Vol C Tables 4.2.6.8 and 6.1.1.4'
F F 0.0171 0.0103 'International Tables Vol C Tables 4.2.6.8 and 6.1.1.4'
N N 0.0061 0.0033 'International Tables Vol C Tables 4.2.6.8 and 6.1.1.4'
O O 0.0106 0.0060 'International Tables Vol C Tables 4.2.6.8 and 6.1.1.4'
Zn Zn 0.2839 1.4301 'International Tables Vol C Tables 4.2.6.8 and 6.1.1.4'

loop_
_geom_angle_atom_site_label_1
_geom_angle_atom_site_label_2
_geom_angle_atom_site_label_3
_geom_angle
_geom_angle_site_symmetry_1
_geom_angle_site_symmetry_3
_geom_angle_publ_flag
N1 Zn1 O1 135.2(2) . . ?
N1 Zn1 N3 78.5(2) . . ?
O1 Zn1 N3 106.1(2) . . ?
N1 Zn1 N2 79.3(2) . . ?
O1 Zn1 N2 105.9(2) . . ?
N3 Zn1 N2 147.98(19) . . ?
N1 Zn1 F1 148.1(2) . . ?
O1 Zn1 F1 76.69(18) . . ?
N3 Zn1 F1 92.72(17) . . ?
N2 Zn1 F1 94.07(17) . . ?
C42 F1 Zn1 104.6(4) . . ?
C41 O1 Zn1 117.2(5) . . ?
C5 N1 C1 118.8(5) . . ?
C5 N1 Zn1 120.3(4) . . ?
C1 N1 Zn1 119.0(4) . . ?
C6 N2 C17 120.7(5) . . ?
C6 N2 Zn1 110.8(4) . . ?
C17 N2 Zn1 128.2(4) . . ?
C15 N3 C29 120.7(5) . . ?
C15 N3 Zn1 111.3(4) . . ?
C29 N3 Zn1 127.7(4) . . ?
N1 C1 C2 121.6(6) . . ?
N1 C1 C6 113.9(5) . . ?
C2 C1 C6 124.4(5) . . ?
C1 C2 C3 121.1(6) . . ?
C1 C2 H2 119.5 . . ?
C3 C2 H2 119.5 . . ?
C8 C3 C2 117.3(8) . . ?
C8 C3 C4 112.1(8) . . ?
C2 C3 C4 110.1(6) . . ?
C8 C3 H3 105.5 . . ?
C2 C3 H3 105.5 . . ?
C4 C3 H3 105.5 . . ?
C5 C4 C3 120.7(7) . . ?
C5 C4 H4 119.7 . . ?
C3 C4 H4 119.7 . . ?
N1 C5 C4 123.1(6) . . ?
N1 C5 C15 112.6(5) . . ?
C4 C5 C15 124.0(6) . . ?
N2 C6 C1 117.0(5) . . ?
N2 C6 C7 123.5(6) . . ?
C1 C6 C7 119.5(5) . . ?
C6 C7 H7A 109.5 . . ?
C6 C7 H7B 109.5 . . ?
H7A C7 H7B 109.5 . . ?
C6 C7 H7C 109.5 . . ?
H7A C7 H7C 109.5 . . ?
H7B C7 H7C 109.5 . . ?
C3 C8 C9 116.8(7) . . ?
C3 C8 H8A 108.1 . . ?
C9 C8 H8A 108.1 . . ?
C3 C8 H8B 108.1 . . ?
C9 C8 H8B 108.1 . . ?
H8A C8 H8B 107.3 . . ?
C14 C9 C10 117.5(8) . . ?
C14 C9 C8 126.3(8) . . ?
C10 C9 C8 116.1(8) . . ?
C11 C10 C9 121.6(8) . . ?
C11 C10 H10 119.2 . . ?
C9 C10 H10 119.2 . . ?
C12 C11 C10 120.3(8) . . ?
C12 C11 H11 119.9 . . ?
C10 C11 H11 119.9 . . ?
C11 C12 C13 117.4(8) . . ?
C11 C12 H12 121.3 . . ?
C13 C12 H12 121.3 . . ?
C14 C13 C12 121.3(9) . . ?
C14 C13 H13 119.3 . . ?
C12 C13 H13 119.3 . . ?
C9 C14 C13 121.8(9) . . ?
C9 C14 H14 119.1 . . ?
C13 C14 H14 119.1 . . ?
N3 C15 C5 116.9(6) . . ?
N3 C15 C16 124.9(6) . . ?
C5 C15 C16 118.3(6) . . ?
C15 C16 H16A 109.5 . . ?
C15 C16 H16B 109.5 . . ?
H16A C16 H16B 109.5 . . ?
C15 C16 H16C 109.5 . . ?
H16A C16 H16C 109.5 . . ?
H16B C16 H16C 109.5 . . ?
C18 C17 C22 120.8(6) . . ?
C18 C17 N2 119.6(6) . . ?
C22 C17 N2 119.6(5) . . ?
C17 C18 C19 118.1(7) . . ?
C17 C18 C23 122.7(6) . . ?
C19 C18 C23 119.2(6) . . ?
C20 C19 C18 120.9(7) . . ?
C20 C19 H19 119.5 . . ?
C18 C19 H19 119.5 . . ?
C21 C20 C19 120.1(7) . . ?
C21 C20 H20 119.9 . . ?
C19 C20 H20 119.9 . . ?
C20 C21 C22 122.0(7) . . ?
C20 C21 H21 119.0 . . ?
C22 C21 H21 119.0 . . ?
C21 C22 C17 117.9(7) . . ?
C21 C22 C26 120.5(6) . . ?
C17 C22 C26 121.5(6) . . ?
C24 C23 C25 109.9(7) . . ?
C24 C23 C18 111.9(7) . . ?
C25 C23 C18 110.7(7) . . ?
C24 C23 H23 108.1 . . ?
C25 C23 H23 108.1 . . ?
C18 C23 H23 108.1 . . ?
C23 C24 H24A 109.5 . . ?
C23 C24 H24B 109.5 . . ?
H24A C24 H24B 109.5 . . ?
C23 C24 H24C 109.5 . . ?
H24A C24 H24C 109.5 . . ?
H24B C24 H24C 109.5 . . ?
C23 C25 H25A 109.5 . . ?
C23 C25 H25B 109.5 . . ?
H25A C25 H25B 109.5 . . ?
C23 C25 H25C 109.5 . . ?
H25A C25 H25C 109.5 . . ?
H25B C25 H25C 109.5 . . ?
C27 C26 C28 110.7(8) . . ?
C27 C26 C22 111.1(6) . . ?
C28 C26 C22 112.4(7) . . ?
C27 C26 H26 107.5 . . ?
C28 C26 H26 107.5 . . ?
C22 C26 H26 107.5 . . ?
C26 C27 H27A 109.5 . . ?
C26 C27 H27B 109.5 . . ?
H27A C27 H27B 109.5 . . ?
C26 C27 H27C 109.5 . . ?
H27A C27 H27C 109.5 . . ?
H27B C27 H27C 109.5 . . ?
C26 C28 H28A 109.5 . . ?
C26 C28 H28B 109.5 . . ?
H28A C28 H28B 109.5 . . ?
C26 C28 H28C 109.5 . . ?
H28A C28 H28C 109.5 . . ?
H28B C28 H28C 109.5 . . ?
C34 C29 C30 122.2(6) . . ?
C34 C29 N3 119.3(5) . . ?
C30 C29 N3 118.4(6) . . ?
C31 C30 C29 117.5(7) . . ?
C31 C30 C35 120.1(6) . . ?
C29 C30 C35 122.4(6) . . ?
C32 C31 C30 121.9(7) . . ?
C32 C31 H31 119.1 . . ?
C30 C31 H31 119.1 . . ?
C31 C32 C33 119.4(6) . . ?
C31 C32 H32 120.3 . . ?
C33 C32 H32 120.3 . . ?
C32 C33 C34 121.3(7) . . ?
C32 C33 H33 119.3 . . ?
C34 C33 H33 119.3 . . ?
C29 C34 C33 117.6(6) . . ?
C29 C34 C38 122.9(6) . . ?
C33 C34 C38 119.4(6) . . ?
C37 C35 C30 111.5(7) . . ?
C37 C35 C36 110.4(7) . . ?
C30 C35 C36 111.3(6) . . ?
C37 C35 H35 107.8 . . ?
C30 C35 H35 107.8 . . ?
C36 C35 H35 107.8 . . ?
C35 C36 H36A 109.5 . . ?
C35 C36 H36B 109.5 . . ?
H36A C36 H36B 109.5 . . ?
C35 C36 H36C 109.5 . . ?
H36A C36 H36C 109.5 . . ?
H36B C36 H36C 109.5 . . ?
C35 C37 H37A 109.5 . . ?
C35 C37 H37B 109.5 . . ?
H37A C37 H37B 109.5 . . ?
C35 C37 H37C 109.5 . . ?
H37A C37 H37C 109.5 . . ?
H37B C37 H37C 109.5 . . ?
C39 C38 C40 111.3(7) . . ?
C39 C38 C34 111.4(7) . . ?
C40 C38 C34 109.9(6) . . ?
C39 C38 H38 108.0 . . ?
C40 C38 H38 108.0 . . ?
C34 C38 H38 108.0 . . ?
C38 C39 H39A 109.5 . . ?
C38 C39 H39B 109.5 . . ?
H39A C39 H39B 109.5 . . ?
C38 C39 H39C 109.5 . . ?
H39A C39 H39C 109.5 . . ?
H39B C39 H39C 109.5 . . ?
C38 C40 H40A 109.5 . . ?
C38 C40 H40B 109.5 . . ?
H40A C40 H40B 109.5 . . ?
C38 C40 H40C 109.5 . . ?
H40A C40 H40C 109.5 . . ?
H40B C40 H40C 109.5 . . ?
O1 C41 C42 122.9(7) . . ?
O1 C41 C46 120.4(7) . . ?
C42 C41 C46 116.7(7) . . ?
F1 C42 C41 118.6(6) . . ?
F1 C42 C43 119.2(7) . . ?
C41 C42 C43 122.2(7) . . ?
F2 C43 C42 120.4(8) . . ?
F2 C43 C44 119.8(8) . . ?
C42 C43 C44 119.8(8) . . ?
C45 C44 F3 120.1(8) . . ?
C45 C44 C43 119.3(8) . . ?
F3 C44 C43 120.6(9) . . ?
C44 C45 F4 120.0(7) . . ?
C44 C45 C46 120.2(7) . . ?
F4 C45 C46 119.8(9) . . ?
F5 C46 C45 118.6(7) . . ?
F5 C46 C41 119.7(7) . . ?
C45 C46 C41 121.7(8) . . ?

loop_
_geom_bond_atom_site_label_1
_geom_bond_atom_site_label_2
_geom_bond_distance
_geom_bond_site_symmetry_2
_geom_bond_publ_flag
Zn1 N1 1.904(5) . ?
Zn1 O1 1.989(5) . ?
Zn1 N3 2.178(5) . ?
Zn1 N2 2.176(5) . ?
Zn1 F1 2.406(5) . ?
F1 C42 1.349(8) . ?
F2 C43 1.338(10) . ?
F3 C44 1.348(9) . ?
F4 C45 1.345(9) . ?
F5 C46 1.348(9) . ?
O1 C41 1.316(8) . ?
N1 C5 1.347(8) . ?
N1 C1 1.368(8) . ?
N2 C6 1.300(8) . ?
N2 C17 1.429(8) . ?
N3 C15 1.277(8) . ?
N3 C29 1.451(8) . ?
C1 C2 1.370(9) . ?
C1 C6 1.465(9) . ?
C2 C3 1.487(10) . ?
C2 H2 0.9500 . ?
C3 C8 1.445(12) . ?
C3 C4 1.510(10) . ?
C3 H3 1.0000 . ?
C4 C5 1.344(9) . ?
C4 H4 0.9500 . ?
C5 C15 1.493(9) . ?
C6 C7 1.505(9) . ?
C7 H7A 0.9800 . ?
C7 H7B 0.9800 . ?
C7 H7C 0.9800 . ?
C8 C9 1.564(11) . ?
C8 H8A 0.9900 . ?
C8 H8B 0.9900 . ?
C9 C14 1.329(13) . ?
C9 C10 1.383(12) . ?
C10 C11 1.368(12) . ?
C10 H10 0.9500 . ?
C11 C12 1.368(13) . ?
C11 H11 0.9500 . ?
C12 C13 1.371(14) . ?
C12 H12 0.9500 . ?
C13 C14 1.368(14) . ?
C13 H13 0.9500 . ?
C14 H14 0.9500 . ?
C15 C16 1.511(9) . ?
C16 H16A 0.9800 . ?
C16 H16B 0.9800 . ?
C16 H16C 0.9800 . ?
C17 C18 1.394(9) . ?
C17 C22 1.408(9) . ?
C18 C19 1.395(10) . ?
C18 C23 1.536(10) . ?
C19 C20 1.373(11) . ?
C19 H19 0.9500 . ?
C20 C21 1.351(11) . ?
C20 H20 0.9500 . ?
C21 C22 1.381(10) . ?
C21 H21 0.9500 . ?
C22 C26 1.533(10) . ?
C23 C24 1.528(12) . ?
C23 C25 1.523(11) . ?
C23 H23 1.0000 . ?
C24 H24A 0.9800 . ?
C24 H24B 0.9800 . ?
C24 H24C 0.9800 . ?
C25 H25A 0.9800 . ?
C25 H25B 0.9800 . ?
C25 H25C 0.9800 . ?
C26 C27 1.521(12) . ?
C26 C28 1.520(11) . ?
C26 H26 1.0000 . ?
C27 H27A 0.9800 . ?
C27 H27B 0.9800 . ?
C27 H27C 0.9800 . ?
C28 H28A 0.9800 . ?
C28 H28B 0.9800 . ?
C28 H28C 0.9800 . ?
C29 C34 1.390(9) . ?
C29 C30 1.404(9) . ?
C30 C31 1.392(10) . ?
C30 C35 1.525(10) . ?
C31 C32 1.380(11) . ?
C31 H31 0.9500 . ?
C32 C33 1.381(10) . ?
C32 H32 0.9500 . ?
C33 C34 1.407(9) . ?
C33 H33 0.9500 . ?
C34 C38 1.519(10) . ?
C35 C37 1.511(12) . ?
C35 C36 1.524(11) . ?
C35 H35 1.0000 . ?
C36 H36A 0.9800 . ?
C36 H36B 0.9800 . ?
C36 H36C 0.9800 . ?
C37 H37A 0.9800 . ?
C37 H37B 0.9800 . ?
C37 H37C 0.9800 . ?
C38 C39 1.508(12) . ?
C38 C40 1.523(12) . ?
C38 H38 1.0000 . ?
C39 H39A 0.9800 . ?
C39 H39B 0.9800 . ?
C39 H39C 0.9800 . ?
C40 H40A 0.9800 . ?
C40 H40B 0.9800 . ?
C40 H40C 0.9800 . ?
C41 C42 1.384(11) . ?
C41 C46 1.400(11) . ?
C42 C43 1.376(11) . ?
C43 C44 1.378(12) . ?
C44 C45 1.385(12) . ?
C45 C46 1.367(11) . ?

loop_
_geom_torsion_atom_site_label_1
_geom_torsion_atom_site_label_2
_geom_torsion_atom_site_label_3
_geom_torsion_atom_site_label_4
_geom_torsion
_geom_torsion_site_symmetry_1
_geom_torsion_site_symmetry_2
_geom_torsion_site_symmetry_3
_geom_torsion_site_symmetry_4
_geom_torsion_publ_flag
C5 N1 C1 C2 -14.7(9) . . . . ?
Zn1 N1 C1 C2 -179.2(5) . . . . ?
C5 N1 C1 C6 162.4(5) . . . . ?
Zn1 N1 C1 C6 -2.2(7) . . . . ?
N1 C1 C2 C3 -2.7(10) . . . . ?
C6 C1 C2 C3 -179.4(7) . . . . ?
C1 C2 C3 C8 -111.2(8) . . . . ?
C1 C2 C3 C4 18.6(11) . . . . ?
C8 C3 C4 C5 112.8(9) . . . . ?
C2 C3 C4 C5 -19.7(12) . . . . ?
C1 N1 C5 C4 13.7(10) . . . . ?
Zn1 N1 C5 C4 178.0(6) . . . . ?
C1 N1 C5 C15 -160.4(5) . . . . ?
Zn1 N1 C5 C15 3.9(7) . . . . ?
C3 C4 C5 N1 4.7(12) . . . . ?
C3 C4 C5 C15 178.0(7) . . . . ?
C17 N2 C6 C1 176.3(5) . . . . ?
Zn1 N2 C6 C1 2.3(6) . . . . ?
C17 N2 C6 C7 -4.3(9) . . . . ?
Zn1 N2 C6 C7 -178.3(5) . . . . ?
N1 C1 C6 N2 -0.4(8) . . . . ?
C2 C1 C6 N2 176.5(6) . . . . ?
N1 C1 C6 C7 -179.8(6) . . . . ?
C2 C1 C6 C7 -2.9(9) . . . . ?
C2 C3 C8 C9 -60.8(12) . . . . ?
C4 C3 C8 C9 170.4(8) . . . . ?
C3 C8 C9 C14 -27.2(14) . . . . ?
C3 C8 C9 C10 153.2(9) . . . . ?
C14 C9 C10 C11 0.4(13) . . . . ?
C8 C9 C10 C11 -179.9(8) . . . . ?
C9 C10 C11 C12 0.6(13) . . . . ?
C10 C11 C12 C13 -2.3(14) . . . . ?
C11 C12 C13 C14 3.0(16) . . . . ?
C10 C9 C14 C13 0.2(15) . . . . ?
C8 C9 C14 C13 -179.4(10) . . . . ?
C12 C13 C14 C9 -2.0(18) . . . . ?
C29 N3 C15 C5 -179.6(5) . . . . ?
Zn1 N3 C15 C5 -4.7(7) . . . . ?
C29 N3 C15 C16 0.4(10) . . . . ?
Zn1 N3 C15 C16 175.3(6) . . . . ?
N1 C5 C15 N3 1.1(8) . . . . ?
C4 C5 C15 N3 -172.9(7) . . . . ?
N1 C5 C15 C16 -178.9(6) . . . . ?
C4 C5 C15 C16 7.1(10) . . . . ?
C6 N2 C17 C18 -82.7(7) . . . . ?
Zn1 N2 C17 C18 90.1(6) . . . . ?
C6 N2 C17 C22 100.3(7) . . . . ?
Zn1 N2 C17 C22 -86.9(7) . . . . ?
C22 C17 C18 C19 -4.2(10) . . . . ?
N2 C17 C18 C19 178.8(6) . . . . ?
C22 C17 C18 C23 175.7(6) . . . . ?
N2 C17 C18 C23 -1.3(9) . . . . ?
C17 C18 C19 C20 1.3(11) . . . . ?
C23 C18 C19 C20 -178.6(7) . . . . ?
C18 C19 C20 C21 1.7(12) . . . . ?
C19 C20 C21 C22 -1.8(13) . . . . ?
C20 C21 C22 C17 -1.1(11) . . . . ?
C20 C21 C22 C26 -177.8(7) . . . . ?
C18 C17 C22 C21 4.2(10) . . . . ?
N2 C17 C22 C21 -178.9(6) . . . . ?
C18 C17 C22 C26 -179.2(6) . . . . ?
N2 C17 C22 C26 -2.2(9) . . . . ?
C17 C18 C23 C24 117.2(8) . . . . ?
C19 C18 C23 C24 -62.9(9) . . . . ?
C17 C18 C23 C25 -119.9(7) . . . . ?
C19 C18 C23 C25 60.0(9) . . . . ?
C21 C22 C26 C27 75.1(9) . . . . ?
C17 C22 C26 C27 -101.5(8) . . . . ?
C21 C22 C26 C28 -49.6(10) . . . . ?
C17 C22 C26 C28 133.8(7) . . . . ?
C15 N3 C29 C34 83.8(8) . . . . ?
Zn1 N3 C29 C34 -90.2(7) . . . . ?
C15 N3 C29 C30 -99.0(7) . . . . ?
Zn1 N3 C29 C30 86.9(7) . . . . ?
C34 C29 C30 C31 -3.2(10) . . . . ?
N3 C29 C30 C31 179.8(6) . . . . ?
C34 C29 C30 C35 178.9(6) . . . . ?
N3 C29 C30 C35 1.9(10) . . . . ?
C29 C30 C31 C32 1.5(11) . . . . ?
C35 C30 C31 C32 179.5(7) . . . . ?
C30 C31 C32 C33 -0.1(12) . . . . ?
C31 C32 C33 C34 0.2(12) . . . . ?
C30 C29 C34 C33 3.2(10) . . . . ?
N3 C29 C34 C33 -179.8(6) . . . . ?
C30 C29 C34 C38 -174.9(7) . . . . ?
N3 C29 C34 C38 2.1(10) . . . . ?
C32 C33 C34 C29 -1.7(11) . . . . ?
C32 C33 C34 C38 176.6(7) . . . . ?
C31 C30 C35 C37 -74.7(9) . . . . ?
C29 C30 C35 C37 103.1(8) . . . . ?
C31 C30 C35 C36 49.0(9) . . . . ?
C29 C30 C35 C36 -133.1(7) . . . . ?
C29 C34 C38 C39 -119.3(8) . . . . ?
C33 C34 C38 C39 62.6(9) . . . . ?
C29 C34 C38 C40 116.9(8) . . . . ?
C33 C34 C38 C40 -61.3(9) . . . . ?
Zn1 O1 C41 C42 -0.2(9) . . . . ?
Zn1 O1 C41 C46 179.9(5) . . . . ?
Zn1 F1 C42 C41 -0.9(7) . . . . ?
Zn1 F1 C42 C43 -178.9(6) . . . . ?
O1 C41 C42 F1 0.9(10) . . . . ?
C46 C41 C42 F1 -179.2(6) . . . . ?
O1 C41 C42 C43 178.7(7) . . . . ?
C46 C41 C42 C43 -1.4(11) . . . . ?
F1 C42 C43 F2 -1.2(11) . . . . ?
C41 C42 C43 F2 -179.0(7) . . . . ?
F1 C42 C43 C44 178.5(7) . . . . ?
C41 C42 C43 C44 0.7(12) . . . . ?
F2 C43 C44 C45 -179.8(7) . . . . ?
C42 C43 C44 C45 0.5(12) . . . . ?
F2 C43 C44 F3 -0.3(12) . . . . ?
C42 C43 C44 F3 180.0(7) . . . . ?
F3 C44 C45 F4 -0.2(12) . . . . ?
C43 C44 C45 F4 179.3(7) . . . . ?
F3 C44 C45 C46 179.7(7) . . . . ?
C43 C44 C45 C46 -0.8(12) . . . . ?
C44 C45 C46 F5 -178.9(7) . . . . ?
F4 C45 C46 F5 1.0(11) . . . . ?
C44 C45 C46 C41 0.0(12) . . . . ?
F4 C45 C46 C41 179.9(7) . . . . ?
O1 C41 C46 F5 -0.2(11) . . . . ?
C42 C41 C46 F5 179.9(7) . . . . ?
O1 C41 C46 C45 -179.1(7) . . . . ?
C42 C41 C46 C45 1.1(11) . . . . ?
